data_8101678
loop_
_publ_author_name
'F. Jafarpour'
'H. Pirelahi'

_publ_section_title
;
Crystal structure of syn-4-(p-trifluoromethylphenyl)-2,4,6-triphenyl-
4H-thiopyran-1-oxide, C~30~H~21~F~3~OS
;
_journal_issue 1
_journal_name_full 'Zeitschrift f\"ur Kristallographie - New Crystal Structures'
_journal_page_first 15
_journal_page_last 16
_journal_volume 220
_journal_year 2005
_chemical_formula_structural 'C30 H21 F3 O S'
_chemical_formula_sum 'C30 H21 F3 O S'
_chemical_formula_weight 486.53
_chemical_name_systematic
;
 syn-4-(p-trifluoromethylphenyl)-2,4,6-triphenyl-4H-thiopyran-1-oxide
;
_space_group_IT_number 14
_symmetry_cell_setting monoclinic
_symmetry_space_group_name_Hall '-P 2ybc'
_symmetry_space_group_name_H-M 'P 1 21/c 1'
_atom_sites_solution_hydrogens geom
_atom_sites_solution_primary direct
_atom_sites_solution_secondary difmap
_audit_creation_method '      SHELXL-97'
_cell_angle_alpha 90.00
_cell_angle_beta 107.719(5)
_cell_angle_gamma 90.00
_cell_formula_units_Z 4
_cell_length_a 20.269(5)
_cell_length_b 9.858(2)
_cell_length_c 12.641(3)
_cell_measurement_reflns_used 679
_cell_measurement_temperature 120(2)
_cell_measurement_theta_max 30.06
_cell_measurement_theta_min 4
_cell_volume 2406.0(10)
_computing_cell_refinement 'SAINTPlus (Bruker, 1998a) [11]'
_computing_data_collection 'SMART (Bruker, 1998b) [10]'
_computing_data_reduction 'SAINTPlus (Bruker, 1998a)'
_computing_molecular_graphics 'SHELXTL ver. 5.1 (Sheldrick, 1998b)'
_computing_publication_material 'SHELXTL ver. 5.1 (Sheldrick, 1998b)'
_computing_structure_refinement 'SHELXTL ver. 5.1 (Sheldrick, 1998b)'
_computing_structure_solution 'SHELXTL ver. 5.1 (Sheldrick, 1998b) [12]'
_diffrn_ambient_temperature 120(2)
_diffrn_measured_fraction_theta_full 0.994
_diffrn_measured_fraction_theta_max 0.994
_diffrn_measurement_device_type 'Bruker SMART 1000 CCD area detector'
_diffrn_measurement_method 'phi and omega scans'
_diffrn_radiation_monochromator graphite
_diffrn_radiation_source 'fine-focus sealed tube'
_diffrn_radiation_type MoK\a
_diffrn_radiation_wavelength 0.71073
_diffrn_reflns_av_R_equivalents 0.0372
_diffrn_reflns_av_sigmaI/netI 0.0313
_diffrn_reflns_limit_h_max 28
_diffrn_reflns_limit_h_min -28
_diffrn_reflns_limit_k_max 13
_diffrn_reflns_limit_k_min -13
_diffrn_reflns_limit_l_max 17
_diffrn_reflns_limit_l_min -17
_diffrn_reflns_number 37240
_diffrn_reflns_theta_full 30.06
_diffrn_reflns_theta_max 30.06
_diffrn_reflns_theta_min 2.11
_exptl_absorpt_coefficient_mu 0.179
_exptl_absorpt_correction_T_max 0.669060
_exptl_absorpt_correction_T_min 0.635195
_exptl_absorpt_correction_type multi-scan
_exptl_absorpt_process_details 'SADABS (Sheldrick, 1998a) [9]'
_exptl_crystal_colour colorless
_exptl_crystal_density_diffrn 1.343
_exptl_crystal_density_method 'not measured'
_exptl_crystal_description prism
_exptl_crystal_F_000 1008
_exptl_crystal_size_max 0.27
_exptl_crystal_size_mid 0.24
_exptl_crystal_size_min 0.23
_refine_diff_density_max 0.420
_refine_diff_density_min -0.534
_refine_diff_density_rms 0.055
_refine_ls_extinction_method none
_refine_ls_goodness_of_fit_ref 0.999
_refine_ls_hydrogen_treatment mixed
_refine_ls_matrix_type full
_refine_ls_number_parameters 344
_refine_ls_number_reflns 7012
_refine_ls_number_restraints 6
_refine_ls_restrained_S_all 1.005
_refine_ls_R_factor_all 0.1351
_refine_ls_R_factor_gt 0.0809
_refine_ls_shift/su_max 0.001
_refine_ls_shift/su_mean 0.000
_refine_ls_structure_factor_coef Fsqd
_refine_ls_weighting_details 'calc w=1/[\s^2^(Fo^2^)+(0.0029P)^2^+3.3068P] where P=(Fo^2^+2Fc^2^)/3'
_refine_ls_weighting_scheme calc
_refine_ls_wR_factor_gt 0.1230
_refine_ls_wR_factor_ref 0.1398
_reflns_number_gt 3734
_reflns_number_total 7012
_reflns_threshold_expression >2sigma(I)
_cod_data_source_file 1267-1404.cff
_cod_data_source_block 91998b
_cod_original_cell_volume 2405.9(9)
_cod_original_sg_symbol_H-M P21/n
_cod_database_code 8101678

loop_
_symmetry_equiv_pos_as_xyz
'x, y, z'
'-x, y+1/2, -z+1/2'
'-x, -y, -z'
'x, -y-1/2, z-1/2'

loop_
_atom_site_label
_atom_site_type_symbol
_atom_site_fract_x
_atom_site_fract_y
_atom_site_fract_z
_atom_site_U_iso_or_equiv
_atom_site_adp_type
_atom_site_occupancy
_atom_site_symmetry_multiplicity
_atom_site_Wyckoff_symbol
_atom_site_calc_flag
_atom_site_refinement_flags
_atom_site_disorder_assembly
_atom_site_disorder_group
S1 S 0.17902(5) 0.90702(8) 0.02110(6) 0.0667(2) Uani 1 4 e d . . .
O1 O 0.18425(13) 0.7581(2) 0.00500(18) 0.0776(7) Uani 1 4 e d . . .
C2 C 0.15104(16) 0.9310(3) 0.1420(2) 0.0554(7) Uani 1 4 e d . . .
C3 C 0.18184(16) 1.0167(3) 0.2226(2) 0.0573(7) Uani 1 4 e d . . .
H3 H 0.1637 1.0205 0.2819 0.069 Uiso 1 4 e calc R . .
C4 C 0.24240(16) 1.1087(3) 0.2306(2) 0.0587(7) Uani 1 4 e d . . .
C5 C 0.28391(17) 1.0617(3) 0.1567(3) 0.0666(8) Uani 1 4 e d . . .
H5 H 0.3276 1.1001 0.1705 0.080 Uiso 1 4 e calc R . .
C6 C 0.26599(17) 0.9733(3) 0.0753(3) 0.0637(8) Uani 1 4 e d . . .
C7 C 0.08755(16) 0.8539(3) 0.1371(2) 0.0537(7) Uani 1 4 e d . . .
C8 C 0.07937(16) 0.7952(3) 0.2324(2) 0.0573(7) Uani 1 4 e d . . .
H8 H 0.1136 0.8053 0.3003 0.069 Uiso 1 4 e calc R . .
C9 C 0.02005(17) 0.7219(3) 0.2254(2) 0.0682(9) Uani 1 4 e d . . .
H9 H 0.0145 0.6841 0.2896 0.082 Uiso 1 4 e calc R . .
C10 C -0.03090(18) 0.7037(3) 0.1259(2) 0.0680(8) Uani 1 4 e d . . .
H10 H -0.0699 0.6518 0.1223 0.082 Uiso 1 4 e calc R . .
C11 C -0.02339(19) 0.7636(3) 0.0312(2) 0.0717(9) Uani 1 4 e d . . .
H11 H -0.0578 0.7536 -0.0364 0.086 Uiso 1 4 e calc R . .
C12 C 0.03537(17) 0.8382(3) 0.0375(2) 0.0643(8) Uani 1 4 e d . . .
H12 H 0.0400 0.8787 -0.0263 0.077 Uiso 1 4 e calc R . .
C13 C 0.21065(16) 1.2505(3) 0.1964(2) 0.0559(7) Uani 1 4 e d . . .
C14 C 0.21797(16) 1.3215(3) 0.1063(2) 0.0622(8) Uani 1 4 e d . . .
H14 H 0.2452 1.2860 0.0656 0.075 Uiso 1 4 e calc R . .
C15 C 0.18517(17) 1.4450(3) 0.0760(2) 0.0658(8) Uani 1 4 e d . . .
H15 H 0.1918 1.4932 0.0168 0.079 Uiso 1 4 e calc R . .
C16 C 0.14295(17) 1.4968(3) 0.1329(2) 0.0651(8) Uani 1 4 e d . . .
H16 H 0.1196 1.5782 0.1108 0.078 Uiso 1 4 e calc R . .
C17 C 0.13537(16) 1.4270(3) 0.2232(2) 0.0617(8) Uani 1 4 e d . . .
H17 H 0.1071 1.4621 0.2623 0.074 Uiso 1 4 e calc R . .
C18 C 0.16924(16) 1.3062(3) 0.2558(2) 0.0583(7) Uani 1 4 e d . . .
H18 H 0.1646 1.2611 0.3178 0.070 Uiso 1 4 e calc R . .
C19 C 0.29330(16) 1.1094(3) 0.3485(3) 0.0619(8) Uani 1 4 e d . . .
C20 C 0.30365(17) 0.9922(3) 0.4130(3) 0.0755(9) Uani 1 4 e d . . .
H20 H 0.2766 0.9159 0.3867 0.091 Uiso 1 4 e calc R . .
C21 C 0.35363(19) 0.9881(4) 0.5155(3) 0.0948(13) Uani 1 4 e d . . .
H21 H 0.3600 0.9094 0.5580 0.114 Uiso 1 4 e calc R . .
C22 C 0.39374(18) 1.0999(5) 0.5548(3) 0.0953(13) Uani 1 4 e d . A .
C23 C 0.38375(17) 1.2180(4) 0.4940(3) 0.0807(10) Uani 1 4 e d . . .
H23 H 0.4103 1.2943 0.5220 0.097 Uiso 1 4 e calc R . .
C24 C 0.33372(17) 1.2229(3) 0.3906(3) 0.0683(8) Uani 1 4 e d . . .
H24 H 0.3272 1.3025 0.3492 0.082 Uiso 1 4 e calc R . .
C25 C 0.4479(3) 1.0915(7) 0.6647(5) 0.145(3) Uani 1 4 e d D . .
C26 C 0.3125(2) 0.9253(3) 0.0119(3) 0.0761(10) Uani 1 4 e d . . .
C27 C 0.2879(2) 0.9066(3) -0.1025(3) 0.0901(13) Uani 1 4 e d . . .
H27 H 0.2413 0.9207 -0.1408 0.108 Uiso 1 4 e calc R . .
C28 C 0.3343(3) 0.8663(4) -0.1596(4) 0.1165(18) Uani 1 4 e d . . .
H28 H 0.3189 0.8543 -0.2362 0.140 Uiso 1 4 e calc R . .
C29 C 0.4040(3) 0.8442(4) -0.1002(5) 0.132(2) Uani 1 4 e d . . .
H29 H 0.4347 0.8172 -0.1378 0.158 Uiso 1 4 e calc R . .
C30 C 0.4276(3) 0.8618(4) 0.0123(4) 0.1206(18) Uani 1 4 e d . . .
H30 H 0.4741 0.8469 0.0505 0.145 Uiso 1 4 e calc R . .
C31 C 0.3822(2) 0.9020(3) 0.0699(4) 0.0938(13) Uani 1 4 e d . . .
H31 H 0.3982 0.9132 0.1465 0.113 Uiso 1 4 e calc R . .
F1 F 0.4243(4) 1.0805(13) 0.7542(5) 0.149(5) Uani 0.480(9) 4 e d PD A 1
F2 F 0.5102(5) 1.0600(13) 0.6681(14) 0.151(6) Uani 0.480(9) 4 e d PD A 1
F3 F 0.4646(7) 1.2203(13) 0.6992(16) 0.189(8) Uani 0.480(9) 4 e d PD A 1
F1A F 0.4514(3) 0.9579(6) 0.7056(5) 0.117(3) Uani 0.520(9) 4 e d PD A 2
F2A F 0.5091(4) 1.0834(14) 0.6465(13) 0.169(6) Uani 0.520(9) 4 e d PD A 2
F3A F 0.4562(10) 1.1997(16) 0.7285(17) 0.248(12) Uani 0.520(9) 4 e d PD A 2

loop_
_atom_site_aniso_label
_atom_site_aniso_U_11
_atom_site_aniso_U_22
_atom_site_aniso_U_33
_atom_site_aniso_U_23
_atom_site_aniso_U_13
_atom_site_aniso_U_12
S1 0.1042(6) 0.0535(4) 0.0564(4) 0.0077(3) 0.0453(4) 0.0162(4)
O1 0.1216(19) 0.0535(12) 0.0734(14) -0.0082(10) 0.0532(14) 0.0067(12)
C2 0.081(2) 0.0423(14) 0.0515(15) 0.0062(12) 0.0338(15) 0.0129(14)
C3 0.079(2) 0.0444(14) 0.0595(16) 0.0027(12) 0.0370(15) 0.0124(14)
C4 0.079(2) 0.0450(14) 0.0655(17) 0.0037(13) 0.0413(16) 0.0093(14)
C5 0.084(2) 0.0481(16) 0.085(2) 0.0078(15) 0.0522(19) 0.0139(15)
C6 0.085(2) 0.0429(14) 0.081(2) 0.0129(14) 0.0513(18) 0.0173(15)
C7 0.083(2) 0.0419(13) 0.0442(14) 0.0029(11) 0.0302(14) 0.0120(13)
C8 0.074(2) 0.0605(17) 0.0440(14) 0.0042(12) 0.0270(14) 0.0112(15)
C9 0.092(2) 0.076(2) 0.0495(16) 0.0115(15) 0.0404(17) 0.0117(18)
C10 0.083(2) 0.072(2) 0.0590(18) -0.0006(15) 0.0358(17) 0.0002(17)
C11 0.099(3) 0.069(2) 0.0500(16) 0.0015(15) 0.0268(17) 0.0010(19)
C12 0.099(2) 0.0544(16) 0.0444(15) 0.0051(13) 0.0289(16) -0.0018(17)
C13 0.077(2) 0.0433(14) 0.0558(15) 0.0013(12) 0.0334(15) 0.0074(14)
C14 0.087(2) 0.0502(16) 0.0615(17) 0.0030(13) 0.0411(17) 0.0114(15)
C15 0.098(2) 0.0512(16) 0.0595(17) 0.0063(13) 0.0401(17) 0.0098(16)
C16 0.094(2) 0.0455(15) 0.0622(17) 0.0023(13) 0.0340(17) 0.0137(15)
C17 0.088(2) 0.0506(16) 0.0589(16) -0.0045(13) 0.0400(16) 0.0110(15)
C18 0.084(2) 0.0477(15) 0.0532(15) 0.0003(12) 0.0352(15) 0.0054(14)
C19 0.0659(19) 0.0606(18) 0.0708(19) 0.0112(15) 0.0381(16) 0.0078(15)
C20 0.062(2) 0.068(2) 0.101(3) 0.0281(19) 0.0319(19) 0.0069(16)
C21 0.066(2) 0.114(3) 0.110(3) 0.058(3) 0.034(2) 0.009(2)
C22 0.053(2) 0.139(4) 0.098(3) 0.046(3) 0.030(2) -0.010(2)
C23 0.059(2) 0.102(3) 0.088(3) 0.010(2) 0.0337(19) -0.0139(19)
C24 0.072(2) 0.0651(19) 0.078(2) 0.0113(17) 0.0393(18) -0.0026(17)
C25 0.067(3) 0.227(8) 0.128(5) 0.075(5) 0.010(3) -0.050(5)
C26 0.116(3) 0.0458(16) 0.093(2) 0.0132(16) 0.071(2) 0.0234(18)
C27 0.154(4) 0.0537(18) 0.096(3) 0.0211(17) 0.088(3) 0.039(2)
C28 0.203(5) 0.073(2) 0.119(3) 0.029(2) 0.117(4) 0.055(3)
C29 0.194(5) 0.092(3) 0.167(5) 0.047(3) 0.139(5) 0.079(3)
C30 0.149(4) 0.101(3) 0.156(4) 0.039(3) 0.111(4) 0.060(3)
C31 0.118(3) 0.068(2) 0.126(3) 0.028(2) 0.082(3) 0.040(2)
F1 0.110(5) 0.273(12) 0.070(3) -0.039(5) 0.035(3) -0.098(6)
F2 0.126(9) 0.108(6) 0.173(10) 0.003(7) -0.026(6) 0.029(5)
F3 0.061(5) 0.37(2) 0.115(10) -0.006(10) -0.009(5) 0.004(8)
F1A 0.096(4) 0.143(6) 0.089(4) 0.068(4) -0.005(3) -0.033(3)
F2A 0.050(4) 0.228(12) 0.206(9) 0.119(8) 0.007(5) -0.020(5)
F3A 0.204(16) 0.40(3) 0.096(9) -0.019(10) -0.025(9) 0.151(16)

loop_
_atom_type_symbol
_atom_type_description
_atom_type_scat_dispersion_real
_atom_type_scat_dispersion_imag
_atom_type_scat_source
C C 0.0033 0.0016 'International Tables Vol C Tables 4.2.6.8 and 6.1.1.4'
H H 0.0000 0.0000 'International Tables Vol C Tables 4.2.6.8 and 6.1.1.4'
O O 0.0106 0.0060 'International Tables Vol C Tables 4.2.6.8 and 6.1.1.4'
S S 0.1246 0.1234 'International Tables Vol C Tables 4.2.6.8 and 6.1.1.4'
F F 0.0171 0.0103 'International Tables Vol C Tables 4.2.6.8 and 6.1.1.4'

loop_
_geom_angle_atom_site_label_1
_geom_angle_atom_site_label_2
_geom_angle_atom_site_label_3
_geom_angle
_geom_angle_site_symmetry_1
_geom_angle_site_symmetry_3
_geom_angle_publ_flag
O1 S1 C2 107.41(12) . . ?
O1 S1 C6 107.81(14) . . ?
C2 S1 C6 98.86(14) . . ?
C12 C7 C8 118.8(3) . . ?
C12 C7 C2 120.6(2) . . ?
C8 C7 C2 120.6(3) . . ?
C17 C18 C13 120.4(3) . . ?
C3 C2 C7 124.0(2) . . ?
C3 C2 S1 122.7(2) . . ?
C7 C2 S1 113.1(2) . . ?
C3 C4 C5 111.8(2) . . ?
C3 C4 C19 111.2(2) . . ?
C5 C4 C19 105.5(2) . . ?
C3 C4 C13 105.3(2) . . ?
C5 C4 C13 111.6(2) . . ?
C19 C4 C13 111.6(2) . . ?
C14 C13 C18 118.4(3) . . ?
C14 C13 C4 123.3(2) . . ?
C18 C13 C4 118.2(2) . . ?
C10 C9 C8 121.5(3) . . ?
C9 C8 C7 119.5(3) . . ?
C11 C12 C7 121.2(3) . . ?
C18 C17 C16 120.6(3) . . ?
C2 C3 C4 128.3(2) . . ?
C13 C14 C15 120.7(3) . . ?
C20 C19 C24 118.5(3) . . ?
C20 C19 C4 120.1(3) . . ?
C24 C19 C4 121.2(3) . . ?
C5 C6 C26 124.3(3) . . ?
C5 C6 S1 122.8(2) . . ?
C26 C6 S1 112.7(3) . . ?
C15 C16 C17 119.5(3) . . ?
C23 C24 C19 120.5(3) . . ?
C26 C27 C28 119.1(4) . . ?
C6 C5 C4 128.1(3) . . ?
C9 C10 C11 119.1(3) . . ?
C16 C15 C14 120.4(3) . . ?
C12 C11 C10 119.8(3) . . ?
C27 C26 C31 120.6(3) . . ?
C27 C26 C6 121.1(3) . . ?
C31 C26 C6 118.4(3) . . ?
C30 C31 C26 119.7(4) . . ?
C21 C20 C19 120.7(4) . . ?
C29 C30 C31 120.1(5) . . ?
C22 C21 C20 120.1(3) . . ?
C22 C23 C24 119.7(4) . . ?
C30 C29 C28 121.1(4) . . ?
C21 C22 C23 120.6(4) . . ?
C21 C22 C25 118.8(4) . . ?
C23 C22 C25 120.6(4) . . ?
C29 C28 C27 119.4(4) . . ?
F2 C25 F3A 103.5(12) . . ?
F2 C25 F2A 15.3(12) . . ?
F3A C25 F2A 101.7(12) . . ?
F2 C25 F3 93.9(8) . . ?
F3A C25 F3 21.4(19) . . ?
F2A C25 F3 87.5(10) . . ?
F2 C25 F1 122.8(9) . . ?
F3A C25 F1 64.4(11) . . ?
F2A C25 F1 136.2(9) . . ?
F3 C25 F1 85.7(11) . . ?
F2 C25 F1A 79.8(8) . . ?
F3A C25 F1A 123.4(12) . . ?
F2A C25 F1A 93.5(7) . . ?
F3 C25 F1A 141.3(10) . . ?
F1 C25 F1A 67.1(5) . . ?
F2 C25 C22 118.7(9) . . ?
F3A C25 C22 116.6(11) . . ?
F2A C25 C22 107.6(7) . . ?
F3 C25 C22 106.9(8) . . ?
F1 C25 C22 115.8(5) . . ?
F1A C25 C22 109.6(5) . . ?

loop_
_geom_bond_atom_site_label_1
_geom_bond_atom_site_label_2
_geom_bond_distance
_geom_bond_site_symmetry_2
_geom_bond_publ_flag
S1 O1 1.491(2) . ?
S1 C2 1.800(3) . ?
S1 C6 1.808(3) . ?
C7 C12 1.384(4) . ?
C7 C8 1.391(3) . ?
C7 C2 1.480(4) . ?
C18 C17 1.374(4) . ?
C18 C13 1.398(3) . ?
C2 C3 1.325(4) . ?
C4 C3 1.505(4) . ?
C4 C5 1.508(4) . ?
C4 C19 1.533(4) . ?
C4 C13 1.545(4) . ?
C13 C14 1.383(4) . ?
C9 C10 1.375(4) . ?
C9 C8 1.382(4) . ?
C12 C11 1.382(4) . ?
C17 C16 1.381(4) . ?
C14 C15 1.384(4) . ?
C19 C20 1.392(4) . ?
C19 C24 1.393(4) . ?
C6 C5 1.313(4) . ?
C6 C26 1.488(4) . ?
C16 C15 1.373(4) . ?
C24 C23 1.390(4) . ?
C27 C26 1.392(5) . ?
C27 C28 1.408(5) . ?
C10 C11 1.384(4) . ?
C26 C31 1.399(5) . ?
C31 C30 1.393(5) . ?
C20 C21 1.382(5) . ?
C30 C29 1.366(7) . ?
C21 C22 1.369(6) . ?
C23 C22 1.375(5) . ?
C29 C28 1.400(7) . ?
C22 C25 1.488(6) . ?
C25 F2 1.290(8) . ?
C25 F3A 1.316(9) . ?
C25 F2A 1.332(8) . ?
C25 F3 1.351(9) . ?
C25 F1 1.359(7) . ?
C25 F1A 1.409(6) . ?

loop_
_geom_torsion_atom_site_label_1
_geom_torsion_atom_site_label_2
_geom_torsion_atom_site_label_3
_geom_torsion_atom_site_label_4
_geom_torsion
_geom_torsion_site_symmetry_1
_geom_torsion_site_symmetry_2
_geom_torsion_site_symmetry_3
_geom_torsion_site_symmetry_4
_geom_torsion_publ_flag
C12 C7 C2 C3 138.8(3) . . . . ?
C8 C7 C2 C3 -41.5(4) . . . . ?
C12 C7 C2 S1 -36.7(3) . . . . ?
C8 C7 C2 S1 143.0(2) . . . . ?
O1 S1 C2 C3 131.8(2) . . . . ?
C6 S1 C2 C3 19.9(3) . . . . ?
O1 S1 C2 C7 -52.7(2) . . . . ?
C6 S1 C2 C7 -164.62(19) . . . . ?
C17 C18 C13 C14 1.6(5) . . . . ?
C17 C18 C13 C4 -174.8(3) . . . . ?
C3 C4 C13 C14 -119.3(3) . . . . ?
C5 C4 C13 C14 2.2(4) . . . . ?
C19 C4 C13 C14 119.9(3) . . . . ?
C3 C4 C13 C18 57.0(3) . . . . ?
C5 C4 C13 C18 178.5(3) . . . . ?
C19 C4 C13 C18 -63.8(3) . . . . ?
C10 C9 C8 C7 1.0(5) . . . . ?
C12 C7 C8 C9 0.7(4) . . . . ?
C2 C7 C8 C9 -179.0(3) . . . . ?
C8 C7 C12 C11 -1.4(4) . . . . ?
C2 C7 C12 C11 178.3(3) . . . . ?
C13 C18 C17 C16 -1.5(5) . . . . ?
C7 C2 C3 C4 -174.1(3) . . . . ?
S1 C2 C3 C4 0.9(4) . . . . ?
C5 C4 C3 C2 -20.8(4) . . . . ?
C19 C4 C3 C2 -138.4(3) . . . . ?
C13 C4 C3 C2 100.6(3) . . . . ?
C18 C13 C14 C15 0.2(5) . . . . ?
C4 C13 C14 C15 176.4(3) . . . . ?
C3 C4 C19 C20 34.1(4) . . . . ?
C5 C4 C19 C20 -87.3(3) . . . . ?
C13 C4 C19 C20 151.4(3) . . . . ?
C3 C4 C19 C24 -150.7(3) . . . . ?
C5 C4 C19 C24 88.0(3) . . . . ?
C13 C4 C19 C24 -33.4(4) . . . . ?
O1 S1 C6 C5 -136.6(3) . . . . ?
C2 S1 C6 C5 -25.0(3) . . . . ?
O1 S1 C6 C26 48.0(2) . . . . ?
C2 S1 C6 C26 159.6(2) . . . . ?
C18 C17 C16 C15 -0.5(5) . . . . ?
C20 C19 C24 C23 0.8(4) . . . . ?
C4 C19 C24 C23 -174.6(3) . . . . ?
C26 C6 C5 C4 -175.2(3) . . . . ?
S1 C6 C5 C4 9.8(5) . . . . ?
C3 C4 C5 C6 14.9(4) . . . . ?
C19 C4 C5 C6 135.9(3) . . . . ?
C13 C4 C5 C6 -102.8(4) . . . . ?
C8 C9 C10 C11 -1.9(5) . . . . ?
C17 C16 C15 C14 2.3(5) . . . . ?
C13 C14 C15 C16 -2.2(5) . . . . ?
C7 C12 C11 C10 0.4(5) . . . . ?
C9 C10 C11 C12 1.2(5) . . . . ?
C28 C27 C26 C31 -1.1(5) . . . . ?
C28 C27 C26 C6 177.5(3) . . . . ?
C5 C6 C26 C27 -139.5(3) . . . . ?
S1 C6 C26 C27 35.9(4) . . . . ?
C5 C6 C26 C31 39.1(4) . . . . ?
S1 C6 C26 C31 -145.5(3) . . . . ?
C27 C26 C31 C30 1.0(5) . . . . ?
C6 C26 C31 C30 -177.6(3) . . . . ?
C24 C19 C20 C21 -1.0(5) . . . . ?
C4 C19 C20 C21 174.4(3) . . . . ?
C26 C31 C30 C29 -0.5(6) . . . . ?
C19 C20 C21 C22 -0.1(6) . . . . ?
C19 C24 C23 C22 0.5(5) . . . . ?
C31 C30 C29 C28 0.1(7) . . . . ?
C20 C21 C22 C23 1.5(6) . . . . ?
C20 C21 C22 C25 -179.0(4) . . . . ?
C24 C23 C22 C21 -1.7(6) . . . . ?
C24 C23 C22 C25 178.9(4) . . . . ?
C30 C29 C28 C27 -0.2(7) . . . . ?
C26 C27 C28 C29 0.7(6) . . . . ?
C21 C22 C25 F2 94.1(9) . . . . ?
C23 C22 C25 F2 -86.5(10) . . . . ?
C21 C22 C25 F3A -141.0(13) . . . . ?
C23 C22 C25 F3A 38.4(14) . . . . ?
C21 C22 C25 F2A 105.6(8) . . . . ?
C23 C22 C25 F2A -74.9(9) . . . . ?
C21 C22 C25 F3 -161.6(9) . . . . ?
C23 C22 C25 F3 17.8(10) . . . . ?
C21 C22 C25 F1 -68.2(9) . . . . ?
C23 C22 C25 F1 111.3(7) . . . . ?
C21 C22 C25 F1A 5.2(6) . . . . ?
C23 C22 C25 F1A -175.3(5) . . . . ?
